data_1570086
loop_
_publ_author_name
'Dang, Hang T.'
'Porey, Arka'
'Nand, Sachchida'
'Trevino, Ramon'
'Manning-Lorino, Patrick'
'Hughes, William B.'
'Fremin, Seth O.'
'Thompson, William T.'
'Dhakal, Shree Krishna'
'Arman, Hadi D.'
'Larionov, Oleg V.'

_publ_section_title
;
 Kinetically-driven reactivity of sulfinylamines enables direct conversion
 of carboxylic acids to sulfinamides.
;
_journal_issue 46
_journal_name_full 'Chemical science'
_journal_page_first 13384
_journal_page_last 13391
_journal_paper_doi 10.1039/d3sc04727j
_journal_volume 14
_journal_year 2023
_chemical_absolute_configuration ad
_chemical_formula_moiety 'C35 H53 N O2 S'
_chemical_formula_sum 'C35 H53 N O2 S'
_chemical_formula_weight 551.84
_space_group_crystal_system orthorhombic
_space_group_IT_number 19
_space_group_name_Hall 'P 2ac 2ab'
_space_group_name_H-M_alt 'P 21 21 21'
_atom_sites_solution_hydrogens mixed
_atom_sites_solution_primary dual
_audit_creation_date 2022-03-29
_audit_creation_method
;
Olex2 1.5
(compiled 2021.12.09 svn.r5202d8cf for OlexSys, GUI svn.r6439)
;
_audit_update_record
;
2022-05-04 deposited with the CCDC.	2023-10-09 downloaded from the CCDC.
;
_cell_angle_alpha 90
_cell_angle_beta 90
_cell_angle_gamma 90
_cell_formula_units_Z 8
_cell_length_a 14.1503(2)
_cell_length_b 19.7477(4)
_cell_length_c 25.7609(4)
_cell_measurement_reflns_used 17868
_cell_measurement_temperature 100.00(10)
_cell_measurement_theta_max 76.0980
_cell_measurement_theta_min 2.8230
_cell_volume 7198.5(2)
_computing_cell_refinement 'CrysAlisPro 1.171.40.84a (Rigaku OD, 2020)'
_computing_data_collection 'CrysAlisPro 1.171.40.84a (Rigaku OD, 2020)'
_computing_data_reduction 'CrysAlisPro 1.171.40.84a (Rigaku OD, 2020)'
_computing_molecular_graphics 'Olex2 1.5 (Dolomanov et al., 2009)'
_computing_publication_material 'Olex2 1.5 (Dolomanov et al., 2009)'
_computing_structure_refinement 'SHELXL 2018/3 (Sheldrick, 2015)'
_computing_structure_solution 'SHELXT  (Sheldrick, 2015)'
_diffrn_ambient_environment N~2~
_diffrn_ambient_temperature 100.00(10)
_diffrn_detector 'Hybrid Pixel Array Detector'
_diffrn_detector_area_resol_mean 10.0000
_diffrn_detector_type HyPix
_diffrn_measured_fraction_theta_full 0.998
_diffrn_measured_fraction_theta_max 0.977
_diffrn_measurement_details
;
List of Runs (angles in degrees, time in seconds):

  # Type    Start    End  Width  t~exp~   \w     \q     \k     \f   Frames
#--------------------------------------------------------------------------
  1  \w    -38.00  28.00   0.50    1.16    --  -46.87  31.00 -77.00  132
  2  \w    -30.00  29.00   0.50    1.16    --  -46.87  19.00  60.00  118
  3  \w    -81.00 -15.00   0.50    4.64    --  -88.50 101.00 117.00  132
  4  \w   -122.00 -31.00   0.50    1.16    --  -46.87 -19.00  90.00  182
  5  \w   -120.00 -87.00   0.50    1.16    --  -46.87-125.00 -90.00   66
  6  \w   -121.00 -96.00   0.50    1.16    --  -46.87 -37.00 -30.00   50
  7  \w     34.00 106.00   0.50    4.64    --  106.69-105.00 -79.00  144
  8  \w     34.00 111.00   0.50    4.64    --  106.69-125.00   0.00  154
  9  \w     34.00 101.00   0.50    4.64    --  106.69 -77.00 150.00  134
 10  \w     34.00 101.00   0.50    4.64    --  106.69 -77.00   0.00  134
 11  \w     34.00  71.00   0.50    4.64    --  106.69 -61.00 -90.00   74
 12  \w     34.00  71.00   0.50    4.64    --  106.69 -61.00-150.00   74
 13  \w     91.00 178.00   0.50    4.64    --  106.69  31.00 -77.00  174
;
_diffrn_measurement_device 'four-circle diffractometer'
_diffrn_measurement_device_type 'XtaLAB Synergy, Dualflex, HyPix'
_diffrn_measurement_method '\w scans'
_diffrn_orient_matrix_type 'CrysAlisPro convention (1999,Acta A55,543-557)'
_diffrn_orient_matrix_UB_11 -0.0398840000
_diffrn_orient_matrix_UB_12 0.0655447000
_diffrn_orient_matrix_UB_13 -0.0237513000
_diffrn_orient_matrix_UB_21 -0.0160913000
_diffrn_orient_matrix_UB_22 -0.0370308000
_diffrn_orient_matrix_UB_23 -0.0519509000
_diffrn_orient_matrix_UB_31 -0.1000199000
_diffrn_orient_matrix_UB_32 -0.0203389000
_diffrn_orient_matrix_UB_33 0.0177770000
_diffrn_radiation_monochromator mirror
_diffrn_radiation_probe x-ray
_diffrn_radiation_type 'Cu K\a'
_diffrn_radiation_wavelength 1.54184
_diffrn_reflns_av_R_equivalents 0.0430
_diffrn_reflns_av_unetI/netI 0.0448
_diffrn_reflns_Laue_measured_fraction_full 0.998
_diffrn_reflns_Laue_measured_fraction_max 0.977
_diffrn_reflns_limit_h_max 9
_diffrn_reflns_limit_h_min -17
_diffrn_reflns_limit_k_max 23
_diffrn_reflns_limit_k_min -24
_diffrn_reflns_limit_l_max 32
_diffrn_reflns_limit_l_min -32
_diffrn_reflns_number 38698
_diffrn_reflns_point_group_measured_fraction_full 0.973
_diffrn_reflns_point_group_measured_fraction_max 0.935
_diffrn_reflns_theta_full 67.684
_diffrn_reflns_theta_max 76.474
_diffrn_reflns_theta_min 2.819
_diffrn_source 'micro-focus sealed X-ray tube'
_diffrn_source_type 'PhotonJet (Cu) X-ray Source'
_exptl_absorpt_coefficient_mu 0.993
_exptl_absorpt_correction_T_max 1.000
_exptl_absorpt_correction_T_min 0.521
_exptl_absorpt_correction_type gaussian
_exptl_absorpt_process_details
;
CrysAlisPro 1.171.40.84a (Rigaku Oxford Diffraction, 2020)
Numerical absorption correction based on gaussian integration over
a multifaceted crystal model
Empirical absorption correction using spherical harmonics,
implemented in SCALE3 ABSPACK scaling algorithm.
;
_exptl_crystal_colour 'clear colourless'
_exptl_crystal_colour_lustre clear
_exptl_crystal_colour_primary colourless
_exptl_crystal_density_diffrn 1.018
_exptl_crystal_description plank
_exptl_crystal_F_000 2416
_exptl_crystal_size_max 0.215
_exptl_crystal_size_mid 0.071
_exptl_crystal_size_min 0.055
_refine_diff_density_max 0.809
_refine_diff_density_min -0.372
_refine_diff_density_rms 0.071
_refine_ls_abs_structure_details
;
 Flack x determined using 5064 quotients [(I+)-(I-)]/[(I+)+(I-)]
 (Parsons, Flack and Wagner, Acta Cryst. B69 (2013) 249-259).
;
_refine_ls_abs_structure_Flack 0.100(9)
_refine_ls_extinction_method none
_refine_ls_goodness_of_fit_ref 1.062
_refine_ls_hydrogen_treatment mixed
_refine_ls_matrix_type full
_refine_ls_number_parameters 721
_refine_ls_number_reflns 14140
_refine_ls_number_restraints 2
_refine_ls_restrained_S_all 1.061
_refine_ls_R_factor_all 0.0737
_refine_ls_R_factor_gt 0.0698
_refine_ls_shift/su_max 0.001
_refine_ls_shift/su_mean 0.000
_refine_ls_structure_factor_coef Fsqd
_refine_ls_weighting_details 'w=1/[\s^2^(Fo^2^)+(0.0100P)^2^+16.0000P] where P=(Fo^2^+2Fc^2^)/3'
_refine_ls_weighting_scheme calc
_refine_ls_wR_factor_gt 0.1556
_refine_ls_wR_factor_ref 0.1577
_reflns_Friedel_coverage 0.751
_reflns_Friedel_fraction_full 0.943
_reflns_Friedel_fraction_max 0.884
_reflns_number_gt 13023
_reflns_number_total 14140
_reflns_threshold_expression 'I > 2\s(I)'
_cod_data_source_file d3sc04727j2.cif
_cod_data_source_block hpd528
_cod_depositor_comments 'Adding full bibliography for 1570081--1570086.cif.'
_cod_original_cell_volume 7198.51(19)
_cod_database_code 1570086
_shelx_shelxl_version_number 2018/3
_chemical_oxdiff_formula 'C H N O S'
_chemical_oxdiff_usercomment 'HDC 412-5'
_shelx_space_group_comment
;
The symmetry employed for this shelxl refinement is uniquely defined
by the following loop, which should always be used as a source of
symmetry information in preference to the above space-group names.
They are only intended as comments.
;
_shelx_estimated_absorpt_t_max 0.947
_shelx_estimated_absorpt_t_min 0.815
_olex2_refinement_description
;
1. Fixed Uiso
 At 1.2 times of:
  All C(H) groups, All C(H,H) groups, All N(H) groups
 At 1.5 times of:
  All C(H,H,H) groups, All C(H,H,H,H) groups, All O(H) groups
2. Restrained distances
 H2A-O1_$1
 1.9 with sigma of 0.02
 H2A-O2
 1.05 with sigma of 0.02
3.a Riding coordinates:
 N1(H1)
3.b Ternary CH refined with riding coordinates:
 C45(H45), C51(H51), C41(H41), C16(H16), C10(H10), C49(H49), C14(H14), C6(H6)
3.c Secondary CH2 refined with riding coordinates:
 C37(H37A,H37B), C52(H52A,H52B), C57(H57A,H57B), C38(H38A,H38B), C56(H56A,
 H56B), C53(H53A,H53B), C48(H48A,H48B), C47(H47A,H47B), C40(H40A,H40B),
 C12(H12A,H12B), C13(H13A,H13B), C17(H17A,H17B), C22(H22A,H22B), C2(H2B,H2C),
 C18(H18A,H18B), C44(H44A,H44B), C21(H21A,H21B), C9(H9A,H9B), C3(H3A,H3B),
 C5(H5A,H5B)
3.d Aromatic/amide H refined with riding coordinates:
 N2(H2), C59(H59), C24(H24), C43(H43), C63(H63), C61(H61), C25(H25), C8(H8),
 C60(H60), C62(H62), C26(H26), C28(H28), C27(H27)
3.e Idealised Me refined as rotating group:
 C69(H69A,H69B,H69C), C70(H70A,H70B,H70C), C66(H66A,H66B,H66C), C67(H67A,H67B,
 H67C), C64(H64A,H64B,H64C), C65(H65A,H65B,H65C), C68(H68A,H68B,H68C), C34(H34A,
 H34B,H34C), C35(H35A,H35B,H35C), C31(H31A,H31B,H31C), C32(H32A,H32B,H32C),
 C33(H33A,H33B,H33C), C30(H30A,H30B,H30C), C29(H29A,H29B,H29C)
3.f Idealised tetrahedral OH refined as rotating group:
 O4(H4)
;
_smtbx_masks_void_probe_radius 1.2
_smtbx_masks_void_truncation_radius 1.2
_olex2_exptl_crystal_mounting_method 'nylon loop'
_olex2_submission_special_instructions 'No special instructions were received'
_oxdiff_exptl_absorpt_empirical_details
;
Empirical correction (ABSPACK) includes:
- Absorption correction using spherical harmonics
- Frame scaling
- Detector area scaling
- B-factor correction
;
_oxdiff_exptl_absorpt_empirical_full_max 1.406
_oxdiff_exptl_absorpt_empirical_full_min 0.807

loop_
_space_group_symop_operation_xyz
'x, y, z'
'-x+1/2, -y, z+1/2'
'-x, y+1/2, -z+1/2'
'x+1/2, -y+1/2, -z'

loop_
_atom_site_label
_atom_site_type_symbol
_atom_site_fract_x
_atom_site_fract_y
_atom_site_fract_z
_atom_site_U_iso_or_equiv
_atom_site_adp_type
_atom_site_occupancy
_atom_site_site_symmetry_order
_atom_site_calc_flag
_atom_site_refinement_flags_posn
_atom_site_refinement_flags_adp
_atom_site_refinement_flags_occupancy
_atom_site_disorder_assembly
_atom_site_disorder_group
S2 S 0.41797(8) 0.61454(6) 0.57190(5) 0.0248(2) Uani 1 1 d . . . . .
S1 S 0.45366(9) 0.89759(7) 0.06909(5) 0.0303(3) Uani 1 1 d . . . . .
O4 O 0.4292(3) 0.94044(17) 0.91510(12) 0.0285(7) Uani 1 1 d . . . . .
H4 H 0.453692 0.979147 0.913923 0.043 Uiso 1 1 calc R U . . .
O3 O 0.4469(3) 0.54427(17) 0.58774(15) 0.0338(8) Uani 1 1 d . . . . .
O2 O 0.4411(3) 0.56369(19) 0.41411(13) 0.0325(8) Uani 1 1 d D . . . .
O1 O 0.4218(3) 0.9690(2) 0.07047(15) 0.0405(9) Uani 1 1 d . . . . .
N2 N 0.3676(3) 0.6155(2) 0.51333(16) 0.0304(9) Uani 1 1 d . . . . .
H2 H 0.402329 0.620122 0.485209 0.036 Uiso 1 1 calc R U . . .
N1 N 0.5095(3) 0.8830(3) 0.01296(16) 0.0354(10) Uani 1 1 d . . . . .
H1 H 0.489782 0.846028 -0.001046 0.042 Uiso 1 1 d R U . . .
C46 C 0.4358(4) 0.7887(2) 0.79217(18) 0.0256(10) Uani 1 1 d . . . . .
C36 C 0.5290(3) 0.6587(2) 0.55488(17) 0.0229(9) Uani 1 1 d . . . . .
C37 C 0.5766(3) 0.6245(3) 0.50790(18) 0.0262(10) Uani 1 1 d . . . . .
H37A H 0.576718 0.574853 0.513301 0.031 Uiso 1 1 calc R U . . .
H37B H 0.538744 0.634026 0.476408 0.031 Uiso 1 1 calc R U . . .
C45 C 0.4870(4) 0.7646(2) 0.74191(18) 0.0254(10) Uani 1 1 d . . . . .
H45 H 0.540667 0.797020 0.737282 0.030 Uiso 1 1 calc R U . . .
C54 C 0.4286(4) 0.7692(3) 0.68936(19) 0.0278(10) Uani 1 1 d . . . . .
C58 C 0.2689(3) 0.6089(3) 0.50956(19) 0.0289(11) Uani 1 1 d . . . . .
C52 C 0.3314(4) 0.8624(3) 0.73541(19) 0.0292(11) Uani 1 1 d . . . . .
H52A H 0.277764 0.831778 0.742852 0.035 Uiso 1 1 calc R U . . .
H52B H 0.306050 0.908709 0.730477 0.035 Uiso 1 1 calc R U . . .
C57 C 0.5061(4) 0.7328(2) 0.54468(18) 0.0248(10) Uani 1 1 d . . . . .
H57A H 0.467129 0.736121 0.512882 0.030 Uiso 1 1 calc R U . . .
H57B H 0.565711 0.757737 0.538373 0.030 Uiso 1 1 calc R U . . .
C11 C 0.4427(4) 0.7188(3) 0.29471(19) 0.0313(11) Uani 1 1 d . . . . .
C55 C 0.5032(4) 0.7591(2) 0.64355(18) 0.0248(10) Uani 1 1 d . . . . .
C51 C 0.4004(3) 0.8620(2) 0.78129(17) 0.0240(10) Uani 1 1 d . . . . .
H51 H 0.457507 0.885992 0.767765 0.029 Uiso 1 1 calc R U . . .
C50 C 0.3687(3) 0.9058(3) 0.82933(18) 0.0259(10) Uani 1 1 d . . . . .
C38 C 0.6772(4) 0.6481(3) 0.49891(19) 0.0281(10) Uani 1 1 d . . . . .
H38A H 0.676284 0.696627 0.489245 0.034 Uiso 1 1 calc R U . . .
H38B H 0.704241 0.622590 0.469347 0.034 Uiso 1 1 calc R U . . .
C42 C 0.5502(4) 0.6897(2) 0.64997(18) 0.0263(10) Uani 1 1 d . . . . .
C56 C 0.4526(4) 0.7666(3) 0.59026(17) 0.0257(10) Uani 1 1 d . . . . .
H56A H 0.388807 0.746346 0.592821 0.031 Uiso 1 1 calc R U . . .
H56B H 0.444729 0.815382 0.582512 0.031 Uiso 1 1 calc R U . . .
C59 C 0.2303(4) 0.5681(3) 0.4713(2) 0.0349(12) Uani 1 1 d . . . . .
H59 H 0.270645 0.544466 0.448096 0.042 Uiso 1 1 calc R U . . .
C24 C 0.6564(4) 0.9166(3) -0.0293(2) 0.0352(12) Uani 1 1 d . . . . .
H24 H 0.621217 0.937390 -0.056323 0.042 Uiso 1 1 calc R U . . .
C69 C 0.3517(4) 0.7137(3) 0.6881(2) 0.0319(11) Uani 1 1 d . . . . .
H69A H 0.378372 0.670984 0.700836 0.048 Uiso 1 1 calc R U . . .
H69B H 0.329406 0.707621 0.652389 0.048 Uiso 1 1 calc R U . . .
H69C H 0.298708 0.727175 0.710270 0.048 Uiso 1 1 calc R U . . .
C53 C 0.3812(4) 0.8396(3) 0.68613(18) 0.0289(11) Uani 1 1 d . . . . .
H53A H 0.430044 0.873467 0.677153 0.035 Uiso 1 1 calc R U . . .
H53B H 0.334517 0.838877 0.657496 0.035 Uiso 1 1 calc R U . . .
C41 C 0.5918(3) 0.6525(2) 0.60372(17) 0.0222(9) Uani 1 1 d . . . . .
H41 H 0.593381 0.603358 0.613146 0.027 Uiso 1 1 calc R U . . .
C48 C 0.4803(4) 0.8320(3) 0.88362(19) 0.0302(11) Uani 1 1 d . . . . .
H48A H 0.425815 0.808691 0.899787 0.036 Uiso 1 1 calc R U . . .
H48B H 0.532538 0.833215 0.909190 0.036 Uiso 1 1 calc R U . . .
C47 C 0.5119(4) 0.7933(3) 0.83499(18) 0.0280(11) Uani 1 1 d . . . . .
H47A H 0.530365 0.746827 0.845245 0.034 Uiso 1 1 calc R U . . .
H47B H 0.568499 0.815789 0.820454 0.034 Uiso 1 1 calc R U . . .
C23 C 0.6085(4) 0.8850(3) 0.0123(2) 0.0319(11) Uani 1 1 d . . . . .
C70 C 0.5835(4) 0.8125(2) 0.6448(2) 0.0283(10) Uani 1 1 d . . . . .
H70A H 0.556176 0.857876 0.648451 0.043 Uiso 1 1 calc R U . . .
H70B H 0.619770 0.810146 0.612392 0.043 Uiso 1 1 calc R U . . .
H70C H 0.625466 0.803355 0.674216 0.043 Uiso 1 1 calc R U . . .
C39 C 0.7413(3) 0.6389(3) 0.5463(2) 0.0273(11) Uani 1 1 d . . . . .
C19 C 0.4499(4) 0.7413(3) 0.19191(19) 0.0323(11) Uani 1 1 d . . . . .
C16 C 0.4763(4) 0.6458(3) 0.28136(19) 0.0311(11) Uani 1 1 d . . . . .
H16 H 0.419544 0.623404 0.265896 0.037 Uiso 1 1 calc R U . . .
C40 C 0.6943(3) 0.6737(2) 0.59291(19) 0.0255(10) Uani 1 1 d . . . . .
H40A H 0.732489 0.664134 0.624256 0.031 Uiso 1 1 calc R U . . .
H40B H 0.695678 0.723231 0.587116 0.031 Uiso 1 1 calc R U . . .
C43 C 0.5630(4) 0.6635(3) 0.69742(19) 0.0298(11) Uani 1 1 d . . . . .
H43 H 0.593499 0.620704 0.699412 0.036 Uiso 1 1 calc R U . . .
C66 C 0.3556(4) 0.7413(3) 0.81106(19) 0.0356(13) Uani 1 1 d . . . . .
H66A H 0.296758 0.752759 0.793040 0.053 Uiso 1 1 calc R U . . .
H66B H 0.346860 0.746893 0.848552 0.053 Uiso 1 1 calc R U . . .
H66C H 0.372478 0.694144 0.803540 0.053 Uiso 1 1 calc R U . . .
C1 C 0.3443(4) 0.8497(3) 0.0558(2) 0.0332(12) Uani 1 1 d . . . . .
C63 C 0.2095(4) 0.6444(3) 0.5426(2) 0.0407(14) Uani 1 1 d . . . . .
H63 H 0.234873 0.673422 0.568507 0.049 Uiso 1 1 calc R U . . .
C20 C 0.3760(4) 0.7513(3) 0.1470(2) 0.0289(11) Uani 1 1 d . . . . .
C67 C 0.2759(4) 0.8826(3) 0.8553(2) 0.0323(11) Uani 1 1 d . . . . .
H67A H 0.225942 0.879557 0.829010 0.048 Uiso 1 1 calc R U . . .
H67B H 0.257515 0.915355 0.881976 0.048 Uiso 1 1 calc R U . . .
H67C H 0.285312 0.838060 0.871245 0.048 Uiso 1 1 calc R U . . .
C10 C 0.3948(4) 0.7458(3) 0.24322(19) 0.0315(12) Uani 1 1 d . . . . .
H10 H 0.339274 0.715270 0.237958 0.038 Uiso 1 1 calc R U . . .
C64 C 0.7597(4) 0.5640(3) 0.5576(2) 0.0321(11) Uani 1 1 d . . . . .
H64A H 0.699298 0.539857 0.559844 0.048 Uiso 1 1 calc R U . . .
H64B H 0.793629 0.559645 0.590574 0.048 Uiso 1 1 calc R U . . .
H64C H 0.797859 0.544517 0.529587 0.048 Uiso 1 1 calc R U . . .
C61 C 0.0728(4) 0.5949(3) 0.4994(2) 0.0427(14) Uani 1 1 d . . . . .
H61 H 0.006413 0.589402 0.496074 0.051 Uiso 1 1 calc R U . . .
C12 C 0.3639(5) 0.7128(3) 0.3357(2) 0.0438(15) Uani 1 1 d . . . . .
H12A H 0.345817 0.758739 0.347413 0.053 Uiso 1 1 calc R U . . .
H12B H 0.307647 0.691723 0.319525 0.053 Uiso 1 1 calc R U . . .
C25 C 0.7534(4) 0.9174(3) -0.0310(3) 0.0444(14) Uani 1 1 d . . . . .
H25 H 0.784259 0.938167 -0.059641 0.053 Uiso 1 1 calc R U . . .
C13 C 0.3931(4) 0.6712(3) 0.3824(2) 0.0372(13) Uani 1 1 d . . . . .
H13A H 0.446132 0.694107 0.400233 0.045 Uiso 1 1 calc R U . . .
H13B H 0.339482 0.668561 0.406981 0.045 Uiso 1 1 calc R U . . .
C8 C 0.3190(5) 0.8472(3) 0.1995(2) 0.0486(17) Uani 1 1 d . . . . .
H8 H 0.287328 0.889491 0.201688 0.058 Uiso 1 1 calc R U . . .
C49 C 0.4526(4) 0.9038(2) 0.86866(18) 0.0267(10) Uani 1 1 d . . . . .
H49 H 0.508473 0.926059 0.852169 0.032 Uiso 1 1 calc R U . . .
C7 C 0.3302(4) 0.8213(3) 0.1523(2) 0.0340(12) Uani 1 1 d . . . . .
C17 C 0.5476(4) 0.6480(4) 0.2376(2) 0.0451(15) Uani 1 1 d . . . . .
H17A H 0.575401 0.602513 0.232403 0.054 Uiso 1 1 calc R U . . .
H17B H 0.599339 0.679750 0.246494 0.054 Uiso 1 1 calc R U . . .
C22 C 0.3708(4) 0.7751(3) 0.0478(2) 0.0366(13) Uani 1 1 d . . . . .
H22A H 0.312145 0.748648 0.042518 0.044 Uiso 1 1 calc R U . . .
H22B H 0.409027 0.771216 0.015725 0.044 Uiso 1 1 calc R U . . .
C2 C 0.2958(4) 0.8799(3) 0.0091(2) 0.0383(13) Uani 1 1 d . . . . .
H2B H 0.333720 0.869870 -0.022270 0.046 Uiso 1 1 calc R U . . .
H2C H 0.293204 0.929701 0.013174 0.046 Uiso 1 1 calc R U . . .
C15 C 0.5057(4) 0.5982(3) 0.32824(18) 0.0319(12) Uani 1 1 d . . . . .
C60 C 0.1341(4) 0.5617(3) 0.4668(2) 0.0408(14) Uani 1 1 d . . . . .
H60 H 0.109149 0.533398 0.440353 0.049 Uiso 1 1 calc R U . . .
C65 C 0.8355(4) 0.6740(3) 0.5344(2) 0.0388(13) Uani 1 1 d . . . . .
H65A H 0.858882 0.658924 0.500545 0.058 Uiso 1 1 calc R U . . .
H65B H 0.881731 0.662342 0.561330 0.058 Uiso 1 1 calc R U . . .
H65C H 0.826137 0.723155 0.533882 0.058 Uiso 1 1 calc R U . . .
C18 C 0.4985(5) 0.6715(4) 0.1871(2) 0.0452(16) Uani 1 1 d . . . . .
H18A H 0.546090 0.673694 0.158967 0.054 Uiso 1 1 calc R U . . .
H18B H 0.450629 0.637396 0.177077 0.054 Uiso 1 1 calc R U . . .
C14 C 0.4229(4) 0.6006(3) 0.36752(18) 0.0295(11) Uani 1 1 d . . . . .
H14 H 0.367372 0.578685 0.350357 0.035 Uiso 1 1 calc R U . . .
C68 C 0.3554(4) 0.9794(3) 0.8112(2) 0.0325(11) Uani 1 1 d . . . . .
H68A H 0.414127 0.995733 0.795345 0.049 Uiso 1 1 calc R U . . .
H68B H 0.339489 1.007987 0.841063 0.049 Uiso 1 1 calc R U . . .
H68C H 0.304200 0.981495 0.785646 0.049 Uiso 1 1 calc R U . . .
C44 C 0.5337(5) 0.6953(3) 0.7474(2) 0.0381(13) Uani 1 1 d . . . . .
H44A H 0.590094 0.700015 0.769830 0.046 Uiso 1 1 calc R U . . .
H44B H 0.489028 0.664482 0.765238 0.046 Uiso 1 1 calc R U . . .
C34 C 0.5287(5) 0.7956(4) 0.1899(2) 0.0478(16) Uani 1 1 d . . . . .
H34A H 0.571144 0.786120 0.160777 0.072 Uiso 1 1 calc R U . . .
H34B H 0.564690 0.794720 0.222447 0.072 Uiso 1 1 calc R U . . .
H34C H 0.500177 0.840452 0.185373 0.072 Uiso 1 1 calc R U . . .
C6 C 0.2853(4) 0.8571(3) 0.1055(2) 0.0376(13) Uani 1 1 d . . . . .
H6 H 0.280925 0.906448 0.113777 0.045 Uiso 1 1 calc R U . . .
C21 C 0.4263(4) 0.7440(3) 0.0929(2) 0.0359(12) Uani 1 1 d . . . . .
H21A H 0.489032 0.766038 0.094837 0.043 Uiso 1 1 calc R U . . .
H21B H 0.436553 0.695357 0.085693 0.043 Uiso 1 1 calc R U . . .
C35 C 0.2959(5) 0.6966(3) 0.1473(2) 0.0449(15) Uani 1 1 d . . . . .
H35A H 0.321806 0.653261 0.159227 0.067 Uiso 1 1 calc R U . . .
H35B H 0.270579 0.691243 0.112114 0.067 Uiso 1 1 calc R U . . .
H35C H 0.245161 0.710930 0.170736 0.067 Uiso 1 1 calc R U . . .
C31 C 0.5215(6) 0.7651(4) 0.3151(2) 0.059(2) Uani 1 1 d . . . . .
H31A H 0.532902 0.755311 0.351824 0.089 Uiso 1 1 calc R U . . .
H31B H 0.502298 0.812468 0.311119 0.089 Uiso 1 1 calc R U . . .
H31C H 0.579473 0.756975 0.295227 0.089 Uiso 1 1 calc R U . . .
C62 C 0.1106(4) 0.6367(4) 0.5374(3) 0.0458(15) Uani 1 1 d . . . . .
H62 H 0.069527 0.660563 0.560112 0.055 Uiso 1 1 calc R U . . .
C26 C 0.8066(4) 0.8888(4) 0.0078(3) 0.0550(18) Uani 1 1 d . . . . .
H26 H 0.873638 0.891094 0.006840 0.066 Uiso 1 1 calc R U . . .
C32 C 0.6008(4) 0.6202(4) 0.3536(2) 0.0473(17) Uani 1 1 d . . . . .
H32A H 0.649311 0.624701 0.326708 0.071 Uiso 1 1 calc R U . . .
H32B H 0.620537 0.586052 0.378973 0.071 Uiso 1 1 calc R U . . .
H32C H 0.592284 0.663859 0.371171 0.071 Uiso 1 1 calc R U . . .
C9 C 0.3511(6) 0.8167(3) 0.2496(2) 0.0548(19) Uani 1 1 d . . . . .
H9A H 0.296486 0.813668 0.273448 0.066 Uiso 1 1 calc R U . . .
H9B H 0.398429 0.847106 0.265675 0.066 Uiso 1 1 calc R U . . .
C33 C 0.5159(5) 0.5270(3) 0.3084(2) 0.0491(17) Uani 1 1 d . . . . .
H33A H 0.459634 0.514720 0.288265 0.074 Uiso 1 1 calc R U . . .
H33B H 0.522807 0.495856 0.337722 0.074 Uiso 1 1 calc R U . . .
H33C H 0.571911 0.524030 0.286096 0.074 Uiso 1 1 calc R U . . .
C28 C 0.6614(5) 0.8555(4) 0.0515(3) 0.0560(19) Uani 1 1 d . . . . .
H28 H 0.631443 0.834581 0.080367 0.067 Uiso 1 1 calc R U . . .
C27 C 0.7621(5) 0.8573(4) 0.0475(3) 0.058(2) Uani 1 1 d . . . . .
H27 H 0.798955 0.835731 0.073557 0.070 Uiso 1 1 calc R U . . .
C3 C 0.1957(4) 0.8530(4) 0.0012(3) 0.0501(17) Uani 1 1 d . . . . .
H3A H 0.198708 0.804088 -0.006927 0.060 Uiso 1 1 calc R U . . .
H3B H 0.166736 0.876328 -0.028907 0.060 Uiso 1 1 calc R U . . .
C5 C 0.1822(5) 0.8302(4) 0.0955(3) 0.059(2) Uani 1 1 d . . . . .
H5A H 0.184981 0.780761 0.089466 0.071 Uiso 1 1 calc R U . . .
H5B H 0.143913 0.837969 0.127104 0.071 Uiso 1 1 calc R U . . .
C4 C 0.1324(5) 0.8636(4) 0.0493(3) 0.060(2) Uani 1 1 d . . . . .
C30 C 0.1108(6) 0.9358(5) 0.0569(3) 0.073(3) Uani 1 1 d . . . . .
H30A H 0.166156 0.958809 0.071502 0.109 Uiso 1 1 calc R U . . .
H30B H 0.057313 0.940430 0.080791 0.109 Uiso 1 1 calc R U . . .
H30C H 0.094595 0.956397 0.023432 0.109 Uiso 1 1 calc R U . . .
C29 C 0.0394(5) 0.8242(4) 0.0404(3) 0.066(2) Uani 1 1 d . . . . .
H29A H 0.010059 0.839404 0.007943 0.099 Uiso 1 1 calc R U . . .
H29B H -0.003844 0.832499 0.069367 0.099 Uiso 1 1 calc R U . . .
H29C H 0.053106 0.775608 0.038084 0.099 Uiso 1 1 calc R U . . .
H2A H 0.501(4) 0.548(3) 0.436(3) 0.099 Uiso 1 1 d D U . . .

loop_
_atom_site_aniso_label
_atom_site_aniso_U_11
_atom_site_aniso_U_22
_atom_site_aniso_U_33
_atom_site_aniso_U_23
_atom_site_aniso_U_13
_atom_site_aniso_U_12
S2 0.0243(5) 0.0278(5) 0.0222(5) 0.0000(5) -0.0014(4) -0.0003(5)
S1 0.0337(6) 0.0373(6) 0.0199(5) 0.0005(5) -0.0011(5) -0.0075(5)
O4 0.039(2) 0.0298(17) 0.0163(15) -0.0035(13) 0.0015(14) -0.0007(16)
O3 0.0317(19) 0.0227(17) 0.047(2) -0.0001(15) -0.0039(17) 0.0000(15)
O2 0.036(2) 0.041(2) 0.0205(16) 0.0055(15) 0.0024(15) 0.0093(17)
O1 0.052(2) 0.043(2) 0.0263(18) -0.0057(17) 0.0014(18) -0.0130(19)
N2 0.025(2) 0.046(3) 0.0202(19) -0.0070(19) -0.0024(16) 0.002(2)
N1 0.034(2) 0.050(3) 0.022(2) -0.003(2) -0.0045(18) -0.005(2)
C46 0.033(3) 0.023(2) 0.021(2) -0.0018(18) 0.000(2) -0.002(2)
C36 0.027(2) 0.025(2) 0.016(2) -0.0029(17) -0.0008(18) -0.0032(19)
C37 0.029(2) 0.029(2) 0.021(2) -0.0016(19) -0.0011(19) 0.003(2)
C45 0.030(3) 0.025(2) 0.021(2) 0.0036(19) -0.0002(19) 0.006(2)
C54 0.033(3) 0.029(2) 0.021(2) -0.0005(19) -0.004(2) 0.003(2)
C58 0.029(2) 0.032(3) 0.026(2) 0.007(2) -0.002(2) 0.002(2)
C52 0.027(2) 0.036(3) 0.024(2) -0.005(2) -0.002(2) 0.008(2)
C57 0.032(3) 0.026(2) 0.016(2) -0.0017(18) -0.0007(19) 0.001(2)
C11 0.039(3) 0.037(3) 0.018(2) -0.003(2) -0.003(2) 0.005(2)
C55 0.031(3) 0.023(2) 0.021(2) 0.0017(18) -0.0036(19) 0.002(2)
C51 0.026(2) 0.029(2) 0.018(2) 0.0019(18) 0.0005(18) 0.0045(19)
C50 0.027(2) 0.033(3) 0.017(2) -0.0044(19) 0.0023(18) 0.004(2)
C38 0.033(3) 0.028(2) 0.024(2) -0.001(2) 0.004(2) -0.002(2)
C42 0.029(2) 0.028(2) 0.022(2) -0.0063(19) -0.002(2) 0.007(2)
C56 0.033(3) 0.029(2) 0.016(2) 0.0001(18) 0.0011(19) 0.008(2)
C59 0.033(3) 0.036(3) 0.036(3) 0.007(2) -0.002(2) 0.000(2)
C24 0.034(3) 0.042(3) 0.029(3) -0.002(2) -0.001(2) -0.001(2)
C69 0.038(3) 0.038(3) 0.020(2) -0.004(2) 0.004(2) -0.003(2)
C53 0.034(3) 0.035(3) 0.018(2) -0.002(2) -0.005(2) 0.009(2)
C41 0.029(2) 0.021(2) 0.017(2) 0.0000(17) -0.0001(18) 0.0034(19)
C48 0.039(3) 0.029(3) 0.022(2) -0.001(2) -0.006(2) 0.004(2)
C47 0.038(3) 0.029(3) 0.017(2) -0.0008(19) -0.002(2) 0.009(2)
C23 0.028(3) 0.040(3) 0.028(3) 0.005(2) -0.002(2) 0.002(2)
C70 0.033(3) 0.023(2) 0.029(2) -0.0009(19) 0.002(2) 0.001(2)
C39 0.021(2) 0.031(3) 0.030(3) -0.002(2) 0.0040(19) 0.000(2)
C19 0.039(3) 0.040(3) 0.018(2) 0.004(2) -0.001(2) 0.005(2)
C16 0.037(3) 0.039(3) 0.018(2) 0.004(2) 0.001(2) 0.009(2)
C40 0.025(2) 0.024(2) 0.028(2) -0.0021(19) -0.0021(19) -0.0004(19)
C43 0.039(3) 0.026(2) 0.025(2) -0.001(2) 0.002(2) 0.007(2)
C66 0.055(4) 0.035(3) 0.016(2) -0.002(2) 0.002(2) -0.006(3)
C1 0.031(3) 0.039(3) 0.029(3) 0.007(2) -0.003(2) -0.001(2)
C63 0.031(3) 0.045(3) 0.046(3) -0.007(3) -0.006(2) 0.009(3)
C20 0.033(3) 0.028(3) 0.026(2) 0.001(2) 0.000(2) 0.005(2)
C67 0.030(3) 0.038(3) 0.029(3) -0.007(2) 0.000(2) -0.003(2)
C10 0.039(3) 0.034(3) 0.022(2) 0.004(2) 0.003(2) 0.009(2)
C64 0.031(3) 0.034(3) 0.031(3) -0.005(2) 0.003(2) 0.001(2)
C61 0.029(3) 0.049(3) 0.050(4) 0.010(3) 0.002(2) -0.002(3)
C12 0.061(4) 0.040(3) 0.029(3) 0.001(3) 0.009(3) 0.020(3)
C25 0.035(3) 0.053(4) 0.045(3) 0.000(3) 0.006(3) -0.006(3)
C13 0.049(3) 0.044(3) 0.018(2) 0.003(2) 0.010(2) 0.009(3)
C8 0.077(5) 0.035(3) 0.034(3) 0.008(3) 0.014(3) 0.022(3)
C49 0.034(3) 0.028(2) 0.018(2) -0.0042(19) 0.0046(19) 0.003(2)
C7 0.036(3) 0.038(3) 0.028(3) 0.011(2) 0.004(2) 0.007(2)
C17 0.046(3) 0.063(4) 0.026(3) -0.001(3) 0.004(3) 0.020(3)
C22 0.044(3) 0.041(3) 0.024(3) 0.006(2) -0.006(2) 0.000(3)
C2 0.039(3) 0.046(3) 0.030(3) 0.007(3) -0.003(2) -0.008(3)
C15 0.036(3) 0.043(3) 0.016(2) 0.006(2) 0.004(2) 0.017(2)
C60 0.035(3) 0.048(3) 0.039(3) 0.013(3) -0.013(3) -0.008(3)
C65 0.029(3) 0.044(3) 0.043(3) -0.008(3) 0.001(2) -0.006(2)
C18 0.050(4) 0.067(4) 0.019(3) 0.007(3) 0.008(2) 0.028(3)
C14 0.034(3) 0.038(3) 0.016(2) 0.000(2) 0.0011(19) 0.002(2)
C68 0.039(3) 0.035(3) 0.023(2) -0.007(2) 0.000(2) 0.004(2)
C44 0.058(4) 0.036(3) 0.021(2) 0.003(2) 0.000(2) 0.011(3)
C34 0.048(4) 0.069(4) 0.026(3) 0.013(3) -0.010(3) -0.013(3)
C6 0.037(3) 0.041(3) 0.034(3) 0.010(2) 0.009(2) 0.006(3)
C21 0.049(3) 0.034(3) 0.025(2) 0.001(2) 0.000(2) 0.008(3)
C35 0.052(4) 0.044(3) 0.038(3) 0.008(3) -0.018(3) -0.010(3)
C31 0.096(6) 0.051(4) 0.030(3) 0.009(3) -0.015(3) -0.020(4)
C62 0.027(3) 0.065(4) 0.046(3) -0.011(3) -0.002(2) 0.005(3)
C26 0.030(3) 0.051(4) 0.085(5) 0.000(4) 0.009(3) 0.003(3)
C32 0.031(3) 0.082(5) 0.029(3) 0.024(3) 0.002(2) 0.012(3)
C9 0.100(6) 0.038(3) 0.027(3) 0.001(3) 0.006(3) 0.026(4)
C33 0.078(5) 0.047(3) 0.023(3) 0.009(3) 0.005(3) 0.022(3)
C28 0.039(3) 0.078(5) 0.051(4) 0.025(4) -0.010(3) -0.010(3)
C27 0.043(4) 0.082(5) 0.050(4) 0.030(4) -0.007(3) 0.007(4)
C3 0.044(3) 0.063(4) 0.044(4) 0.026(3) -0.012(3) -0.007(3)
C5 0.042(4) 0.082(5) 0.054(4) 0.031(4) 0.006(3) 0.007(4)
C4 0.036(3) 0.071(5) 0.074(5) 0.041(4) 0.000(3) 0.000(3)
C30 0.069(5) 0.089(6) 0.060(5) 0.033(4) 0.027(4) 0.030(4)
C29 0.042(4) 0.081(5) 0.074(5) 0.038(4) -0.019(4) -0.009(4)

loop_
_atom_type_symbol
_atom_type_description
_atom_type_scat_dispersion_real
_atom_type_scat_dispersion_imag
_atom_type_scat_source
C C 0.0181 0.0091 'International Tables Vol C Tables 4.2.6.8 and 6.1.1.4'
H H 0.0000 0.0000 'International Tables Vol C Tables 4.2.6.8 and 6.1.1.4'
N N 0.0311 0.0180 'International Tables Vol C Tables 4.2.6.8 and 6.1.1.4'
O O 0.0492 0.0322 'International Tables Vol C Tables 4.2.6.8 and 6.1.1.4'
S S 0.3331 0.5567 'International Tables Vol C Tables 4.2.6.8 and 6.1.1.4'

loop_
_exptl_crystal_face_index_h
_exptl_crystal_face_index_k
_exptl_crystal_face_index_l
_exptl_crystal_face_perp_dist
-9 -4 2 0.0191
0 -2 -16 0.0712
9 4 1 0.0438
0 3 16 0.0939
-8 -6 4 0.0327
-2 12 4 0.0300
8 4 -5 0.0207
2 -12 -4 0.0412

loop_
_geom_angle_atom_site_label_1
_geom_angle_atom_site_label_2
_geom_angle_atom_site_label_3
_geom_angle
_geom_angle_site_symmetry_1
_geom_angle_site_symmetry_3
_geom_angle_publ_flag
O3 S2 N2 111.9(2) . . ?
O3 S2 C36 105.5(2) . . ?
N2 S2 C36 98.2(2) . . ?
O1 S1 N1 109.2(2) . . ?
O1 S1 C1 103.7(2) . . ?
N1 S1 C1 98.5(2) . . ?
C49 O4 H4 109.5 . . ?
C14 O2 H2A 137(5) . . ?
S2 N2 H2 120.5 . . ?
C58 N2 S2 119.0(3) . . ?
C58 N2 H2 120.5 . . ?
S1 N1 H1 110.8 . . ?
C23 N1 S1 118.5(4) . . ?
C23 N1 H1 110.1 . . ?
C51 C46 C45 106.5(4) . . ?
C47 C46 C45 106.7(4) . . ?
C47 C46 C51 107.4(4) . . ?
C47 C46 C66 108.8(4) . . ?
C66 C46 C45 114.7(4) . . ?
C66 C46 C51 112.5(4) . . ?
C37 C36 S2 110.5(3) . . ?
C37 C36 C41 110.7(4) . . ?
C57 C36 S2 108.2(3) . . ?
C57 C36 C37 112.3(4) . . ?
C57 C36 C41 109.8(4) . . ?
C41 C36 S2 105.0(3) . . ?
C36 C37 H37A 108.9 . . ?
C36 C37 H37B 108.9 . . ?
H37A C37 H37B 107.7 . . ?
C38 C37 C36 113.3(4) . . ?
C38 C37 H37A 108.9 . . ?
C38 C37 H37B 108.9 . . ?
C46 C45 H45 104.9 . . ?
C46 C45 C54 116.6(4) . . ?
C54 C45 H45 104.9 . . ?
C44 C45 C46 113.4(4) . . ?
C44 C45 H45 104.9 . . ?
C44 C45 C54 110.8(4) . . ?
C45 C54 C55 106.2(4) . . ?
C69 C54 C45 110.1(4) . . ?
C69 C54 C55 111.2(4) . . ?
C53 C54 C45 108.9(4) . . ?
C53 C54 C55 111.1(4) . . ?
C53 C54 C69 109.4(4) . . ?
C59 C58 N2 119.7(5) . . ?
C59 C58 C63 119.5(5) . . ?
C63 C58 N2 120.8(5) . . ?
H52A C52 H52B 108.1 . . ?
C51 C52 H52A 109.6 . . ?
C51 C52 H52B 109.6 . . ?
C53 C52 H52A 109.6 . . ?
C53 C52 H52B 109.6 . . ?
C53 C52 C51 110.3(4) . . ?
C36 C57 H57A 109.0 . . ?
C36 C57 H57B 109.0 . . ?
C36 C57 C56 112.8(4) . . ?
H57A C57 H57B 107.8 . . ?
C56 C57 H57A 109.0 . . ?
C56 C57 H57B 109.0 . . ?
C16 C11 C10 105.0(4) . . ?
C12 C11 C16 107.6(4) . . ?
C12 C11 C10 106.9(4) . . ?
C31 C11 C16 113.9(5) . . ?
C31 C11 C10 113.4(5) . . ?
C31 C11 C12 109.7(5) . . ?
C42 C55 C54 108.6(4) . . ?
C42 C55 C56 112.3(4) . . ?
C42 C55 C70 106.7(4) . . ?
C56 C55 C54 109.7(4) . . ?
C70 C55 C54 112.6(4) . . ?
C70 C55 C56 106.9(4) . . ?
C46 C51 H51 104.1 . . ?
C46 C51 C50 117.5(4) . . ?
C52 C51 C46 110.4(4) . . ?
C52 C51 H51 104.1 . . ?
C52 C51 C50 114.9(4) . . ?
C50 C51 H51 104.1 . . ?
C67 C50 C51 114.7(4) . . ?
C67 C50 C49 111.0(4) . . ?
C49 C50 C51 106.2(4) . . ?
C68 C50 C51 108.4(4) . . ?
C68 C50 C67 108.0(4) . . ?
C68 C50 C49 108.3(4) . . ?
C37 C38 H38A 108.9 . . ?
C37 C38 H38B 108.9 . . ?
C37 C38 C39 113.4(4) . . ?
H38A C38 H38B 107.7 . . ?
C39 C38 H38A 108.9 . . ?
C39 C38 H38B 108.9 . . ?
C41 C42 C55 121.1(4) . . ?
C43 C42 C55 120.2(4) . . ?
C43 C42 C41 118.4(4) . . ?
C57 C56 C55 113.8(4) . . ?
C57 C56 H56A 108.8 . . ?
C57 C56 H56B 108.8 . . ?
C55 C56 H56A 108.8 . . ?
C55 C56 H56B 108.8 . . ?
H56A C56 H56B 107.7 . . ?
C58 C59 H59 119.8 . . ?
C60 C59 C58 120.4(6) . . ?
C60 C59 H59 119.8 . . ?
C23 C24 H24 119.7 . . ?
C25 C24 H24 119.7 . . ?
C25 C24 C23 120.6(5) . . ?
C54 C69 H69A 109.5 . . ?
C54 C69 H69B 109.5 . . ?
C54 C69 H69C 109.5 . . ?
H69A C69 H69B 109.5 . . ?
H69A C69 H69C 109.5 . . ?
H69B C69 H69C 109.5 . . ?
C54 C53 H53A 108.5 . . ?
C54 C53 H53B 108.5 . . ?
C52 C53 C54 115.0(4) . . ?
C52 C53 H53A 108.5 . . ?
C52 C53 H53B 108.5 . . ?
H53A C53 H53B 107.5 . . ?
C36 C41 H41 106.7 . . ?
C42 C41 C36 112.2(4) . . ?
C42 C41 H41 106.7 . . ?
C42 C41 C40 112.1(4) . . ?
C40 C41 C36 111.9(4) . . ?
C40 C41 H41 106.7 . . ?
H48A C48 H48B 108.2 . . ?
C47 C48 H48A 109.8 . . ?
C47 C48 H48B 109.8 . . ?
C49 C48 H48A 109.8 . . ?
C49 C48 H48B 109.8 . . ?
C49 C48 C47 109.4(4) . . ?
C46 C47 H47A 108.7 . . ?
C46 C47 H47B 108.7 . . ?
C48 C47 C46 114.2(4) . . ?
C48 C47 H47A 108.7 . . ?
C48 C47 H47B 108.7 . . ?
H47A C47 H47B 107.6 . . ?
N1 C23 C24 120.0(5) . . ?
C28 C23 N1 121.3(5) . . ?
C28 C23 C24 118.6(5) . . ?
C55 C70 H70A 109.5 . . ?
C55 C70 H70B 109.5 . . ?
C55 C70 H70C 109.5 . . ?
H70A C70 H70B 109.5 . . ?
H70A C70 H70C 109.5 . . ?
H70B C70 H70C 109.5 . . ?
C38 C39 C40 108.3(4) . . ?
C38 C39 C65 107.6(4) . . ?
C64 C39 C38 111.6(4) . . ?
C64 C39 C40 111.0(4) . . ?
C64 C39 C65 109.1(4) . . ?
C65 C39 C40 109.2(4) . . ?
C10 C19 C20 106.8(4) . . ?
C10 C19 C18 110.3(4) . . ?
C10 C19 C34 110.7(5) . . ?
C18 C19 C20 110.5(4) . . ?
C18 C19 C34 107.1(5) . . ?
C34 C19 C20 111.5(4) . . ?
C11 C16 H16 104.6 . . ?
C11 C16 C15 117.4(4) . . ?
C17 C16 C11 110.0(5) . . ?
C17 C16 H16 104.6 . . ?
C17 C16 C15 114.2(4) . . ?
C15 C16 H16 104.6 . . ?
C41 C40 C39 115.4(4) . . ?
C41 C40 H40A 108.4 . . ?
C41 C40 H40B 108.4 . . ?
C39 C40 H40A 108.4 . . ?
C39 C40 H40B 108.4 . . ?
H40A C40 H40B 107.5 . . ?
C42 C43 H43 117.0 . . ?
C42 C43 C44 125.9(5) . . ?
C44 C43 H43 117.0 . . ?
C46 C66 H66A 109.5 . . ?
C46 C66 H66B 109.5 . . ?
C46 C66 H66C 109.5 . . ?
H66A C66 H66B 109.5 . . ?
H66A C66 H66C 109.5 . . ?
H66B C66 H66C 109.5 . . ?
C22 C1 S1 108.2(4) . . ?
C22 C1 C6 109.7(5) . . ?
C2 C1 S1 109.1(4) . . ?
C2 C1 C22 112.5(5) . . ?
C2 C1 C6 112.3(5) . . ?
C6 C1 S1 104.6(4) . . ?
C58 C63 H63 120.4 . . ?
C58 C63 C62 119.1(6) . . ?
C62 C63 H63 120.4 . . ?
C7 C20 C19 109.2(4) . . ?
C7 C20 C21 110.8(4) . . ?
C7 C20 C35 108.4(5) . . ?
C21 C20 C19 109.9(4) . . ?
C35 C20 C19 113.0(4) . . ?
C35 C20 C21 105.6(5) . . ?
C50 C67 H67A 109.5 . . ?
C50 C67 H67B 109.5 . . ?
C50 C67 H67C 109.5 . . ?
H67A C67 H67B 109.5 . . ?
H67A C67 H67C 109.5 . . ?
H67B C67 H67C 109.5 . . ?
C11 C10 H10 104.3 . . ?
C19 C10 C11 119.0(4) . . ?
C19 C10 H10 104.3 . . ?
C19 C10 C9 110.4(5) . . ?
C9 C10 C11 113.0(5) . . ?
C9 C10 H10 104.3 . . ?
C39 C64 H64A 109.5 . . ?
C39 C64 H64B 109.5 . . ?
C39 C64 H64C 109.5 . . ?
H64A C64 H64B 109.5 . . ?
H64A C64 H64C 109.5 . . ?
H64B C64 H64C 109.5 . . ?
C60 C61 H61 120.9 . . ?
C60 C61 C62 118.1(5) . . ?
C62 C61 H61 120.9 . . ?
C11 C12 H12A 109.0 . . ?
C11 C12 H12B 109.0 . . ?
H12A C12 H12B 107.8 . . ?
C13 C12 C11 112.9(5) . . ?
C13 C12 H12A 109.0 . . ?
C13 C12 H12B 109.0 . . ?
C24 C25 H25 119.4 . . ?
C24 C25 C26 121.3(6) . . ?
C26 C25 H25 119.4 . . ?
C12 C13 H13A 109.2 . . ?
C12 C13 H13B 109.2 . . ?
H13A C13 H13B 107.9 . . ?
C14 C13 C12 112.2(4) . . ?
C14 C13 H13A 109.2 . . ?
C14 C13 H13B 109.2 . . ?
C7 C8 H8 116.6 . . ?
C7 C8 C9 126.8(5) . . ?
C9 C8 H8 116.6 . . ?
O4 C49 C50 110.6(4) . . ?
O4 C49 C48 108.6(4) . . ?
O4 C49 H49 108.3 . . ?
C50 C49 H49 108.3 . . ?
C48 C49 C50 112.7(4) . . ?
C48 C49 H49 108.3 . . ?
C20 C7 C6 121.2(5) . . ?
C8 C7 C20 118.7(5) . . ?
C8 C7 C6 119.6(5) . . ?
C16 C17 H17A 109.7 . . ?
C16 C17 H17B 109.7 . . ?
C16 C17 C18 109.6(5) . . ?
H17A C17 H17B 108.2 . . ?
C18 C17 H17A 109.7 . . ?
C18 C17 H17B 109.7 . . ?
C1 C22 H22A 108.7 . . ?
C1 C22 H22B 108.7 . . ?
H22A C22 H22B 107.6 . . ?
C21 C22 C1 114.0(5) . . ?
C21 C22 H22A 108.7 . . ?
C21 C22 H22B 108.7 . . ?
C1 C2 H2B 109.0 . . ?
C1 C2 H2C 109.0 . . ?
C1 C2 C3 113.1(5) . . ?
H2B C2 H2C 107.8 . . ?
C3 C2 H2B 109.0 . . ?
C3 C2 H2C 109.0 . . ?
C14 C15 C16 106.4(4) . . ?
C14 C15 C32 111.7(4) . . ?
C32 C15 C16 112.3(5) . . ?
C33 C15 C16 108.7(4) . . ?
C33 C15 C14 108.9(5) . . ?
C33 C15 C32 108.7(5) . . ?
C59 C60 C61 122.0(6) . . ?
C59 C60 H60 119.0 . . ?
C61 C60 H60 119.0 . . ?
C39 C65 H65A 109.5 . . ?
C39 C65 H65B 109.5 . . ?
C39 C65 H65C 109.5 . . ?
H65A C65 H65B 109.5 . . ?
H65A C65 H65C 109.5 . . ?
H65B C65 H65C 109.5 . . ?
C19 C18 C17 113.6(5) . . ?
C19 C18 H18A 108.8 . . ?
C19 C18 H18B 108.8 . . ?
C17 C18 H18A 108.8 . . ?
C17 C18 H18B 108.8 . . ?
H18A C18 H18B 107.7 . . ?
O2 C14 C13 108.0(4) . . ?
O2 C14 C15 113.4(4) . . ?
O2 C14 H14 107.0 . . ?
C13 C14 C15 114.0(5) . . ?
C13 C14 H14 107.0 . . ?
C15 C14 H14 107.0 . . ?
C50 C68 H68A 109.5 . . ?
C50 C68 H68B 109.5 . . ?
C50 C68 H68C 109.5 . . ?
H68A C68 H68B 109.5 . . ?
H68A C68 H68C 109.5 . . ?
H68B C68 H68C 109.5 . . ?
C45 C44 H44A 108.6 . . ?
C45 C44 H44B 108.6 . . ?
C43 C44 C45 114.7(4) . . ?
C43 C44 H44A 108.6 . . ?
C43 C44 H44B 108.6 . . ?
H44A C44 H44B 107.6 . . ?
C19 C34 H34A 109.5 . . ?
C19 C34 H34B 109.5 . . ?
C19 C34 H34C 109.5 . . ?
H34A C34 H34B 109.5 . . ?
H34A C34 H34C 109.5 . . ?
H34B C34 H34C 109.5 . . ?
C1 C6 C7 112.7(5) . . ?
C1 C6 H6 107.8 . . ?
C1 C6 C5 109.7(5) . . ?
C7 C6 H6 107.8 . . ?
C7 C6 C5 110.9(5) . . ?
C5 C6 H6 107.8 . . ?
C20 C21 H21A 108.8 . . ?
C20 C21 H21B 108.8 . . ?
C22 C21 C20 113.8(5) . . ?
C22 C21 H21A 108.8 . . ?
C22 C21 H21B 108.8 . . ?
H21A C21 H21B 107.7 . . ?
C20 C35 H35A 109.5 . . ?
C20 C35 H35B 109.5 . . ?
C20 C35 H35C 109.5 . . ?
H35A C35 H35B 109.5 . . ?
H35A C35 H35C 109.5 . . ?
H35B C35 H35C 109.5 . . ?
C11 C31 H31A 109.5 . . ?
C11 C31 H31B 109.5 . . ?
C11 C31 H31C 109.5 . . ?
H31A C31 H31B 109.5 . . ?
H31A C31 H31C 109.5 . . ?
H31B C31 H31C 109.5 . . ?
C63 C62 H62 119.6 . . ?
C61 C62 C63 120.8(6) . . ?
C61 C62 H62 119.6 . . ?
C25 C26 H26 120.5 . . ?
C27 C26 C25 119.0(6) . . ?
C27 C26 H26 120.5 . . ?
C15 C32 H32A 109.5 . . ?
C15 C32 H32B 109.5 . . ?
C15 C32 H32C 109.5 . . ?
H32A C32 H32B 109.5 . . ?
H32A C32 H32C 109.5 . . ?
H32B C32 H32C 109.5 . . ?
C10 C9 H9A 108.9 . . ?
C10 C9 H9B 108.9 . . ?
C8 C9 C10 113.4(5) . . ?
C8 C9 H9A 108.9 . . ?
C8 C9 H9B 108.9 . . ?
H9A C9 H9B 107.7 . . ?
C15 C33 H33A 109.5 . . ?
C15 C33 H33B 109.5 . . ?
C15 C33 H33C 109.5 . . ?
H33A C33 H33B 109.5 . . ?
H33A C33 H33C 109.5 . . ?
H33B C33 H33C 109.5 . . ?
C23 C28 H28 120.8 . . ?
C23 C28 C27 118.4(6) . . ?
C27 C28 H28 120.8 . . ?
C26 C27 C28 122.0(6) . . ?
C26 C27 H27 119.0 . . ?
C28 C27 H27 119.0 . . ?
C2 C3 H3A 109.1 . . ?
C2 C3 H3B 109.1 . . ?
C2 C3 C4 112.6(6) . . ?
H3A C3 H3B 107.8 . . ?
C4 C3 H3A 109.1 . . ?
C4 C3 H3B 109.1 . . ?
C6 C5 H5A 108.7 . . ?
C6 C5 H5B 108.7 . . ?
H5A C5 H5B 107.6 . . ?
C4 C5 C6 114.1(5) . . ?
C4 C5 H5A 108.7 . . ?
C4 C5 H5B 108.7 . . ?
C3 C4 C29 107.8(7) . . ?
C5 C4 C3 107.4(6) . . ?
C5 C4 C29 106.9(6) . . ?
C30 C4 C3 111.0(6) . . ?
C30 C4 C5 114.2(8) . . ?
C30 C4 C29 109.3(7) . . ?
C4 C30 H30A 109.5 . . ?
C4 C30 H30B 109.5 . . ?
C4 C30 H30C 109.5 . . ?
H30A C30 H30B 109.5 . . ?
H30A C30 H30C 109.5 . . ?
H30B C30 H30C 109.5 . . ?
C4 C29 H29A 109.5 . . ?
C4 C29 H29B 109.5 . . ?
C4 C29 H29C 109.5 . . ?
H29A C29 H29B 109.5 . . ?
H29A C29 H29C 109.5 . . ?
H29B C29 H29C 109.5 . . ?

loop_
_geom_bond_atom_site_label_1
_geom_bond_atom_site_label_2
_geom_bond_distance
_geom_bond_site_symmetry_2
_geom_bond_publ_flag
S2 O3 1.503(4) . ?
S2 N2 1.669(4) . ?
S2 C36 1.850(5) . ?
S1 O1 1.481(4) . ?
S1 N1 1.673(5) . ?
S1 C1 1.845(6) . ?
O4 H4 0.8400 . ?
O4 C49 1.437(5) . ?
O2 C14 1.427(6) . ?
O2 H2A 1.06(3) . ?
N2 H2 0.8800 . ?
N2 C58 1.407(6) . ?
N1 H1 0.8603 . ?
N1 C23 1.401(7) . ?
C46 C45 1.558(7) . ?
C46 C51 1.557(7) . ?
C46 C47 1.544(7) . ?
C46 C66 1.550(7) . ?
C36 C37 1.541(6) . ?
C36 C57 1.522(7) . ?
C36 C41 1.545(6) . ?
C37 H37A 0.9900 . ?
C37 H37B 0.9900 . ?
C37 C38 1.516(7) . ?
C45 H45 1.0000 . ?
C45 C54 1.589(7) . ?
C45 C44 1.526(7) . ?
C54 C55 1.596(7) . ?
C54 C69 1.545(7) . ?
C54 C53 1.544(7) . ?
C58 C59 1.384(8) . ?
C58 C63 1.387(8) . ?
C52 H52A 0.9900 . ?
C52 H52B 0.9900 . ?
C52 C51 1.533(7) . ?
C52 C53 1.520(7) . ?
C57 H57A 0.9900 . ?
C57 H57B 0.9900 . ?
C57 C56 1.549(6) . ?
C11 C16 1.556(7) . ?
C11 C10 1.582(7) . ?
C11 C12 1.541(8) . ?
C11 C31 1.534(9) . ?
C55 C42 1.533(7) . ?
C55 C56 1.555(6) . ?
C55 C70 1.552(7) . ?
C51 H51 1.0000 . ?
C51 C50 1.576(6) . ?
C50 C67 1.543(7) . ?
C50 C49 1.561(7) . ?
C50 C68 1.538(7) . ?
C38 H38A 0.9900 . ?
C38 H38B 0.9900 . ?
C38 C39 1.531(7) . ?
C42 C41 1.519(6) . ?
C42 C43 1.340(7) . ?
C56 H56A 0.9900 . ?
C56 H56B 0.9900 . ?
C59 H59 0.9500 . ?
C59 C60 1.372(8) . ?
C24 H24 0.9500 . ?
C24 C23 1.414(8) . ?
C24 C25 1.372(8) . ?
C69 H69A 0.9800 . ?
C69 H69B 0.9800 . ?
C69 H69C 0.9800 . ?
C53 H53A 0.9900 . ?
C53 H53B 0.9900 . ?
C41 H41 1.0000 . ?
C41 C40 1.535(7) . ?
C48 H48A 0.9900 . ?
C48 H48B 0.9900 . ?
C48 C47 1.534(7) . ?
C48 C49 1.520(7) . ?
C47 H47A 0.9900 . ?
C47 H47B 0.9900 . ?
C23 C28 1.385(8) . ?
C70 H70A 0.9800 . ?
C70 H70B 0.9800 . ?
C70 H70C 0.9800 . ?
C39 C40 1.535(7) . ?
C39 C64 1.529(7) . ?
C39 C65 1.534(7) . ?
C19 C20 1.573(7) . ?
C19 C10 1.537(7) . ?
C19 C18 1.544(8) . ?
C19 C34 1.549(8) . ?
C16 H16 1.0000 . ?
C16 C17 1.514(7) . ?
C16 C15 1.586(7) . ?
C40 H40A 0.9900 . ?
C40 H40B 0.9900 . ?
C43 H43 0.9500 . ?
C43 C44 1.492(7) . ?
C66 H66A 0.9800 . ?
C66 H66B 0.9800 . ?
C66 H66C 0.9800 . ?
C1 C22 1.533(8) . ?
C1 C2 1.509(7) . ?
C1 C6 1.534(7) . ?
C63 H63 0.9500 . ?
C63 C62 1.413(8) . ?
C20 C7 1.533(7) . ?
C20 C21 1.570(7) . ?
C20 C35 1.566(8) . ?
C67 H67A 0.9800 . ?
C67 H67B 0.9800 . ?
C67 H67C 0.9800 . ?
C10 H10 1.0000 . ?
C10 C9 1.540(8) . ?
C64 H64A 0.9800 . ?
C64 H64B 0.9800 . ?
C64 H64C 0.9800 . ?
C61 H61 0.9500 . ?
C61 C60 1.374(9) . ?
C61 C62 1.387(9) . ?
C12 H12A 0.9900 . ?
C12 H12B 0.9900 . ?
C12 C13 1.513(8) . ?
C25 H25 0.9500 . ?
C25 C26 1.375(10) . ?
C13 H13A 0.9900 . ?
C13 H13B 0.9900 . ?
C13 C14 1.506(7) . ?
C8 H8 0.9500 . ?
C8 C7 1.328(8) . ?
C8 C9 1.493(8) . ?
C49 H49 1.0000 . ?
C7 C6 1.536(7) . ?
C17 H17A 0.9900 . ?
C17 H17B 0.9900 . ?
C17 C18 1.546(8) . ?
C22 H22A 0.9900 . ?
C22 H22B 0.9900 . ?
C22 C21 1.532(7) . ?
C2 H2B 0.9900 . ?
C2 H2C 0.9900 . ?
C2 C3 1.526(8) . ?
C15 C14 1.548(7) . ?
C15 C32 1.558(8) . ?
C15 C33 1.503(8) . ?
C60 H60 0.9500 . ?
C65 H65A 0.9800 . ?
C65 H65B 0.9800 . ?
C65 H65C 0.9800 . ?
C18 H18A 0.9900 . ?
C18 H18B 0.9900 . ?
C14 H14 1.0000 . ?
C68 H68A 0.9800 . ?
C68 H68B 0.9800 . ?
C68 H68C 0.9800 . ?
C44 H44A 0.9900 . ?
C44 H44B 0.9900 . ?
C34 H34A 0.9800 . ?
C34 H34B 0.9800 . ?
C34 H34C 0.9800 . ?
C6 H6 1.0000 . ?
C6 C5 1.574(9) . ?
C21 H21A 0.9900 . ?
C21 H21B 0.9900 . ?
C35 H35A 0.9800 . ?
C35 H35B 0.9800 . ?
C35 H35C 0.9800 . ?
C31 H31A 0.9800 . ?
C31 H31B 0.9800 . ?
C31 H31C 0.9800 . ?
C62 H62 0.9500 . ?
C26 H26 0.9500 . ?
C26 C27 1.352(10) . ?
C32 H32A 0.9800 . ?
C32 H32B 0.9800 . ?
C32 H32C 0.9800 . ?
C9 H9A 0.9900 . ?
C9 H9B 0.9900 . ?
C33 H33A 0.9800 . ?
C33 H33B 0.9800 . ?
C33 H33C 0.9800 . ?
C28 H28 0.9500 . ?
C28 C27 1.430(9) . ?
C27 H27 0.9500 . ?
C3 H3A 0.9900 . ?
C3 H3B 0.9900 . ?
C3 C4 1.543(10) . ?
C5 H5A 0.9900 . ?
C5 H5B 0.9900 . ?
C5 C4 1.531(9) . ?
C4 C30 1.472(11) . ?
C4 C29 1.547(10) . ?
C30 H30A 0.9800 . ?
C30 H30B 0.9800 . ?
C30 H30C 0.9800 . ?
C29 H29A 0.9800 . ?
C29 H29B 0.9800 . ?
C29 H29C 0.9800 . ?

loop_
_geom_torsion_atom_site_label_1
_geom_torsion_atom_site_label_2
_geom_torsion_atom_site_label_3
_geom_torsion_atom_site_label_4
_geom_torsion
_geom_torsion_site_symmetry_1
_geom_torsion_site_symmetry_2
_geom_torsion_site_symmetry_3
_geom_torsion_site_symmetry_4
_geom_torsion_publ_flag
S2 N2 C58 C59 -138.0(4) . . . . ?
S2 N2 C58 C63 44.0(7) . . . . ?
S2 C36 C37 C38 -167.7(3) . . . . ?
S2 C36 C57 C56 54.1(5) . . . . ?
S2 C36 C41 C42 -64.5(4) . . . . ?
S2 C36 C41 C40 168.4(3) . . . . ?
S1 N1 C23 C24 -138.2(5) . . . . ?
S1 N1 C23 C28 42.9(8) . . . . ?
S1 C1 C22 C21 55.4(6) . . . . ?
S1 C1 C2 C3 -168.8(5) . . . . ?
S1 C1 C6 C7 -66.7(5) . . . . ?
S1 C1 C6 C5 169.3(4) . . . . ?
O3 S2 N2 C58 91.6(4) . . . . ?
O3 S2 C36 C37 63.4(4) . . . . ?
O3 S2 C36 C57 -173.3(3) . . . . ?
O3 S2 C36 C41 -56.0(3) . . . . ?
O1 S1 N1 C23 98.3(5) . . . . ?
O1 S1 C1 C22 174.0(3) . . . . ?
O1 S1 C1 C2 51.3(4) . . . . ?
O1 S1 C1 C6 -69.0(4) . . . . ?
N2 S2 C36 C37 -52.1(4) . . . . ?
N2 S2 C36 C57 71.2(3) . . . . ?
N2 S2 C36 C41 -171.5(3) . . . . ?
N2 C58 C59 C60 -179.3(5) . . . . ?
N2 C58 C63 C62 179.5(5) . . . . ?
N1 S1 C1 C22 61.8(4) . . . . ?
N1 S1 C1 C2 -60.9(4) . . . . ?
N1 S1 C1 C6 178.7(4) . . . . ?
N1 C23 C28 C27 177.8(6) . . . . ?
C46 C45 C54 C55 166.7(4) . . . . ?
C46 C45 C54 C69 -72.9(5) . . . . ?
C46 C45 C54 C53 47.0(6) . . . . ?
C46 C45 C44 C43 166.1(5) . . . . ?
C46 C51 C50 C67 -70.2(6) . . . . ?
C46 C51 C50 C49 52.8(5) . . . . ?
C46 C51 C50 C68 169.1(4) . . . . ?
C36 S2 N2 C58 -158.0(4) . . . . ?
C36 C37 C38 C39 55.9(6) . . . . ?
C36 C57 C56 C55 53.8(6) . . . . ?
C36 C41 C40 C39 -52.3(6) . . . . ?
C37 C36 C57 C56 176.4(4) . . . . ?
C37 C36 C41 C42 176.2(4) . . . . ?
C37 C36 C41 C40 49.1(5) . . . . ?
C37 C38 C39 C40 -53.9(5) . . . . ?
C37 C38 C39 C64 68.5(5) . . . . ?
C37 C38 C39 C65 -171.9(4) . . . . ?
C45 C46 C51 C52 60.5(5) . . . . ?
C45 C46 C51 C50 -165.0(4) . . . . ?
C45 C46 C47 C48 166.2(4) . . . . ?
C45 C54 C55 C42 59.8(5) . . . . ?
C45 C54 C55 C56 -177.1(4) . . . . ?
C45 C54 C55 C70 -58.2(5) . . . . ?
C45 C54 C53 C52 -46.5(6) . . . . ?
C54 C45 C44 C43 32.6(7) . . . . ?
C54 C55 C42 C41 154.5(4) . . . . ?
C54 C55 C42 C43 -31.6(6) . . . . ?
C54 C55 C56 C57 -158.6(4) . . . . ?
C58 C59 C60 C61 0.1(9) . . . . ?
C58 C63 C62 C61 -0.6(10) . . . . ?
C52 C51 C50 C67 62.3(6) . . . . ?
C52 C51 C50 C49 -174.7(4) . . . . ?
C52 C51 C50 C68 -58.4(6) . . . . ?
C57 C36 C37 C38 71.3(5) . . . . ?
C57 C36 C41 C42 51.6(5) . . . . ?
C57 C36 C41 C40 -75.4(5) . . . . ?
C11 C16 C17 C18 -67.1(7) . . . . ?
C11 C16 C15 C14 51.2(6) . . . . ?
C11 C16 C15 C32 -71.3(6) . . . . ?
C11 C16 C15 C33 168.3(5) . . . . ?
C11 C10 C9 C8 171.1(6) . . . . ?
C11 C12 C13 C14 -58.0(7) . . . . ?
C55 C54 C53 C52 -163.0(4) . . . . ?
C55 C42 C41 C36 -40.4(6) . . . . ?
C55 C42 C41 C40 86.5(5) . . . . ?
C55 C42 C43 C44 1.2(9) . . . . ?
C51 C46 C45 C54 -54.2(5) . . . . ?
C51 C46 C45 C44 175.2(4) . . . . ?
C51 C46 C47 C48 52.3(6) . . . . ?
C51 C52 C53 C54 56.4(6) . . . . ?
C51 C50 C49 O4 -177.8(4) . . . . ?
C51 C50 C49 C48 -56.1(5) . . . . ?
C38 C39 C40 C41 53.0(6) . . . . ?
C42 C55 C56 C57 -37.7(6) . . . . ?
C42 C41 C40 C39 -179.4(4) . . . . ?
C42 C43 C44 C45 -1.3(9) . . . . ?
C56 C55 C42 C41 33.0(6) . . . . ?
C56 C55 C42 C43 -153.1(5) . . . . ?
C59 C58 C63 C62 1.6(9) . . . . ?
C24 C23 C28 C27 -1.1(11) . . . . ?
C24 C25 C26 C27 2.2(11) . . . . ?
C69 C54 C55 C42 -59.9(5) . . . . ?
C69 C54 C55 C56 63.2(5) . . . . ?
C69 C54 C55 C70 -177.9(4) . . . . ?
C69 C54 C53 C52 73.9(5) . . . . ?
C53 C54 C55 C42 178.0(4) . . . . ?
C53 C54 C55 C56 -58.9(5) . . . . ?
C53 C54 C55 C70 60.0(5) . . . . ?
C53 C52 C51 C46 -63.2(5) . . . . ?
C53 C52 C51 C50 161.1(4) . . . . ?
C41 C36 C37 C38 -51.8(5) . . . . ?
C41 C36 C57 C56 -60.0(5) . . . . ?
C41 C42 C43 C44 175.2(5) . . . . ?
C47 C46 C45 C54 -168.6(4) . . . . ?
C47 C46 C45 C44 60.8(6) . . . . ?
C47 C46 C51 C52 174.5(4) . . . . ?
C47 C46 C51 C50 -51.0(6) . . . . ?
C47 C48 C49 O4 -176.3(4) . . . . ?
C47 C48 C49 C50 60.8(6) . . . . ?
C23 C24 C25 C26 -1.1(10) . . . . ?
C23 C28 C27 C26 2.3(13) . . . . ?
C70 C55 C42 C41 -83.8(5) . . . . ?
C70 C55 C42 C43 90.1(6) . . . . ?
C70 C55 C56 C57 79.0(5) . . . . ?
C19 C20 C7 C8 -31.9(7) . . . . ?
C19 C20 C7 C6 156.6(5) . . . . ?
C19 C20 C21 C22 -160.9(5) . . . . ?
C19 C10 C9 C8 35.2(8) . . . . ?
C16 C11 C10 C19 -51.7(6) . . . . ?
C16 C11 C10 C9 176.5(5) . . . . ?
C16 C11 C12 C13 53.1(6) . . . . ?
C16 C17 C18 C19 57.4(8) . . . . ?
C16 C15 C14 O2 -175.9(4) . . . . ?
C16 C15 C14 C13 -51.7(6) . . . . ?
C43 C42 C41 C36 145.6(5) . . . . ?
C43 C42 C41 C40 -87.5(6) . . . . ?
C66 C46 C45 C54 70.9(6) . . . . ?
C66 C46 C45 C44 -59.7(6) . . . . ?
C66 C46 C51 C52 -65.9(5) . . . . ?
C66 C46 C51 C50 68.6(5) . . . . ?
C66 C46 C47 C48 -69.7(5) . . . . ?
C1 S1 N1 C23 -153.8(5) . . . . ?
C1 C22 C21 C20 54.7(7) . . . . ?
C1 C2 C3 C4 56.1(8) . . . . ?
C1 C6 C5 C4 -55.0(8) . . . . ?
C63 C58 C59 C60 -1.3(8) . . . . ?
C20 C19 C10 C11 163.9(5) . . . . ?
C20 C19 C10 C9 -63.2(6) . . . . ?
C20 C19 C18 C17 -161.9(5) . . . . ?
C20 C7 C6 C1 -41.4(7) . . . . ?
C20 C7 C6 C5 82.0(7) . . . . ?
C67 C50 C49 O4 -52.5(5) . . . . ?
C67 C50 C49 C48 69.2(5) . . . . ?
C10 C11 C16 C17 61.2(6) . . . . ?
C10 C11 C16 C15 -165.9(5) . . . . ?
C10 C11 C12 C13 165.4(5) . . . . ?
C10 C19 C20 C7 60.9(5) . . . . ?
C10 C19 C20 C21 -177.4(4) . . . . ?
C10 C19 C20 C35 -59.8(6) . . . . ?
C10 C19 C18 C17 -44.1(7) . . . . ?
C64 C39 C40 C41 -69.8(5) . . . . ?
C12 C11 C16 C17 174.8(5) . . . . ?
C12 C11 C16 C15 -52.3(6) . . . . ?
C12 C11 C10 C19 -165.7(5) . . . . ?
C12 C11 C10 C9 62.5(7) . . . . ?
C12 C13 C14 O2 -175.0(5) . . . . ?
C12 C13 C14 C15 57.9(7) . . . . ?
C25 C24 C23 N1 -178.4(6) . . . . ?
C25 C24 C23 C28 0.6(9) . . . . ?
C25 C26 C27 C28 -2.9(12) . . . . ?
C8 C7 C6 C1 147.1(6) . . . . ?
C8 C7 C6 C5 -89.5(8) . . . . ?
C49 C48 C47 C46 -59.0(6) . . . . ?
C7 C20 C21 C22 -40.3(6) . . . . ?
C7 C8 C9 C10 -4.5(12) . . . . ?
C7 C6 C5 C4 179.9(6) . . . . ?
C17 C16 C15 C14 -177.9(5) . . . . ?
C17 C16 C15 C32 59.6(7) . . . . ?
C17 C16 C15 C33 -60.8(7) . . . . ?
C22 C1 C2 C3 71.1(7) . . . . ?
C22 C1 C6 C7 49.3(6) . . . . ?
C22 C1 C6 C5 -74.8(6) . . . . ?
C2 C1 C22 C21 176.0(5) . . . . ?
C2 C1 C6 C7 175.2(5) . . . . ?
C2 C1 C6 C5 51.1(7) . . . . ?
C2 C3 C4 C5 -55.7(8) . . . . ?
C2 C3 C4 C30 69.7(8) . . . . ?
C2 C3 C4 C29 -170.6(5) . . . . ?
C15 C16 C17 C18 158.4(5) . . . . ?
C60 C61 C62 C63 -0.6(10) . . . . ?
C65 C39 C40 C41 169.9(4) . . . . ?
C18 C19 C20 C7 -179.1(5) . . . . ?
C18 C19 C20 C21 -57.5(6) . . . . ?
C18 C19 C20 C35 60.2(6) . . . . ?
C18 C19 C10 C11 43.8(7) . . . . ?
C18 C19 C10 C9 176.7(5) . . . . ?
C68 C50 C49 O4 65.9(5) . . . . ?
C68 C50 C49 C48 -172.4(4) . . . . ?
C44 C45 C54 C55 -61.5(5) . . . . ?
C44 C45 C54 C69 58.9(6) . . . . ?
C44 C45 C54 C53 178.8(4) . . . . ?
C34 C19 C20 C7 -60.1(6) . . . . ?
C34 C19 C20 C21 61.6(6) . . . . ?
C34 C19 C20 C35 179.2(5) . . . . ?
C34 C19 C10 C11 -74.6(6) . . . . ?
C34 C19 C10 C9 58.3(6) . . . . ?
C34 C19 C18 C17 76.4(6) . . . . ?
C6 C1 C22 C21 -58.2(6) . . . . ?
C6 C1 C2 C3 -53.2(7) . . . . ?
C6 C5 C4 C3 56.3(9) . . . . ?
C6 C5 C4 C30 -67.2(8) . . . . ?
C6 C5 C4 C29 171.8(7) . . . . ?
C21 C20 C7 C8 -152.9(6) . . . . ?
C21 C20 C7 C6 35.5(7) . . . . ?
C35 C20 C7 C8 91.6(7) . . . . ?
C35 C20 C7 C6 -80.0(6) . . . . ?
C35 C20 C21 C22 76.9(6) . . . . ?
C31 C11 C16 C17 -63.4(6) . . . . ?
C31 C11 C16 C15 69.5(6) . . . . ?
C31 C11 C10 C19 73.3(7) . . . . ?
C31 C11 C10 C9 -58.5(7) . . . . ?
C31 C11 C12 C13 -71.4(7) . . . . ?
C62 C61 C60 C59 0.9(9) . . . . ?
C32 C15 C14 O2 -53.0(6) . . . . ?
C32 C15 C14 C13 71.2(6) . . . . ?
C9 C8 C7 C20 3.3(11) . . . . ?
C9 C8 C7 C6 175.1(7) . . . . ?
C33 C15 C14 O2 67.2(6) . . . . ?
C33 C15 C14 C13 -168.7(5) . . . . ?

loop_
_exptl_oxdiff_crystal_face_indexfrac_h
_exptl_oxdiff_crystal_face_indexfrac_k
_exptl_oxdiff_crystal_face_indexfrac_l
_exptl_oxdiff_crystal_face_x
_exptl_oxdiff_crystal_face_y
_exptl_oxdiff_crystal_face_z
-8.6913 -3.9273 1.6655 0.0497 0.1988 0.9788
0.0370 -2.4682 -16.3990 0.2262 0.9428 -0.2450
8.6404 4.2793 0.8182 -0.0836 -0.3400 -0.9367
0.1177 2.5395 16.3788 -0.2273 -0.9468 0.2277
-7.8124 -5.9500 4.1065 -0.1759 0.1327 0.9754
-2.3082 12.0636 3.8246 0.7919 -0.6083 0.0535
8.2494 4.3204 -4.7070 0.0660 -0.0482 -0.9967
2.1665 -12.1295 -3.7422 -0.7925 0.6087 -0.0365

loop_
_smtbx_masks_void_nr
_smtbx_masks_void_average_x
_smtbx_masks_void_average_y
_smtbx_masks_void_average_z
_smtbx_masks_void_volume
_smtbx_masks_void_count_electrons
_smtbx_masks_void_content
1 -0.241 -0.013 0.260 429.2 131.2 '3 CH2Cl2'
2 -0.259 0.013 0.760 429.2 131.4 '3 CH2Cl2'
3 0.241 0.487 0.240 429.2 131.0 '3 CH2Cl2'
4 0.259 0.513 0.740 429.2 131.6 '3 CH2Cl2'
5 0.153 0.780 0.903 7.1 0.0 ?
6 0.236 0.780 0.604 7.1 0.6 ?
7 0.264 0.220 0.104 7.1 0.6 ?
8 0.347 0.220 0.403 7.1 0.0 ?
9 0.653 0.720 0.097 7.1 0.0 ?
10 0.736 0.720 0.396 7.1 0.6 ?
11 0.764 0.280 0.896 7.1 0.6 ?
12 0.847 0.280 0.597 7.1 0.0 ?
